data_4038959
loop_
_publ_author_name
'Vasin, V..'
'Popkova, Yu..'
'Bezrukova, Ye.V.'
'Razin, V.V.'
'Somov, N.V.'

_publ_section_title
;
 Thermal Rearrangements of 3- and 4-Pyrazoles Prepared by Reactions of
 9-Diazofluoren with Methyl Tetrolate and Methyl 3-Phenylpropiolate
;
_journal_issue 8
_journal_name_full
;
 Russian Journal of Organic Chemistry
;
_journal_page_first 1189
_journal_page_last 1199
_journal_paper_doi 10.1134/S1070428018080122
_journal_volume 54
_journal_year 2018
_chemical_formula_sum 'C23 H16 N2 O2'
_chemical_formula_weight 352.38
_space_group_IT_number 2
_space_group_name_Hall '-P 1'
_space_group_name_H-M_alt 'P -1'
_symmetry_cell_setting triclinic
_symmetry_Int_Tables_number 2
_symmetry_space_group_name_Hall '-P 1'
_symmetry_space_group_name_H-M 'P -1'
_atom_sites_solution_hydrogens difmap
_audit_creation_date 2016-06-30T13:47:03-00:00
_audit_creation_method 'WinGX routine CIF_UPDATE'
_cell_angle_alpha 93.285(8)
_cell_angle_beta 105.762(7)
_cell_angle_gamma 110.957(8)
_cell_formula_units_Z 2
_cell_length_a 8.5710(6)
_cell_length_b 8.9793(10)
_cell_length_c 12.5804(11)
_cell_measurement_reflns_used 2961
_cell_measurement_temperature 293(2)
_cell_measurement_theta_max 31.566
_cell_measurement_theta_min 4.103
_cell_volume 857.21(14)
_computing_cell_refinement 'CrysAlisPro 1.171.39.6b (Rigaku OD, 2015)'
_computing_data_collection 'CrysAlisPro 1.171.39.6b (Rigaku OD, 2015)'
_computing_data_reduction 'CrysAlisPro 1.171.39.6b (Rigaku OD, 2015)'
_computing_structure_refinement 'SHELXL-2014/7 (Sheldrick, 2014)'
_diffrn_ambient_temperature 293(2)
_diffrn_detector 'CCD plate'
_diffrn_measured_fraction_theta_full 0.943
_diffrn_measured_fraction_theta_max 0.94
_diffrn_measurement_device 'four-circle diffractometer'
_diffrn_measurement_device_type 'XtaLAB Pro: Kappa single'
_diffrn_measurement_method '\w scans'
_diffrn_orient_matrix_type 'CrysAlisPro convention (1999,Acta A55,543-557)'
_diffrn_orient_matrix_UB_11 -0.0090316
_diffrn_orient_matrix_UB_12 0.0041828
_diffrn_orient_matrix_UB_13 -0.0573678
_diffrn_orient_matrix_UB_21 0.0026027
_diffrn_orient_matrix_UB_22 -0.0777902
_diffrn_orient_matrix_UB_23 -0.008156
_diffrn_orient_matrix_UB_31 -0.0928424
_diffrn_orient_matrix_UB_32 -0.0361125
_diffrn_orient_matrix_UB_33 -0.0133772
_diffrn_radiation_monochromator graphite
_diffrn_radiation_probe x-ray
_diffrn_radiation_type MoK\a
_diffrn_radiation_wavelength 0.71073
_diffrn_reflns_av_R_equivalents 0.0266
_diffrn_reflns_av_unetI/netI 0.0516
_diffrn_reflns_Laue_measured_fraction_full 0.943
_diffrn_reflns_Laue_measured_fraction_max 0.94
_diffrn_reflns_limit_h_max 10
_diffrn_reflns_limit_h_min -10
_diffrn_reflns_limit_k_max 10
_diffrn_reflns_limit_k_min -11
_diffrn_reflns_limit_l_max 15
_diffrn_reflns_limit_l_min -15
_diffrn_reflns_number 7310
_diffrn_reflns_point_group_measured_fraction_full 0.943
_diffrn_reflns_point_group_measured_fraction_max 0.94
_diffrn_reflns_theta_full 25.242
_diffrn_reflns_theta_max 26.371
_diffrn_reflns_theta_min 3.416
_diffrn_source 'fine-focus sealed X-ray tube'
_diffrn_source_type 'Enhance (Mo) X-ray Source'
_exptl_absorpt_coefficient_mu 0.088
_exptl_absorpt_correction_T_max 1
_exptl_absorpt_correction_T_min 0.24128
_exptl_absorpt_correction_type multi-scan
_exptl_absorpt_process_details
;
        CrysAlisPro 1.171.39.6b (Rigaku Oxford Diffraction, 2015)
        Empirical absorption correction using spherical harmonics,
 implemented in SCALE3 ABSPACK scaling algorithm.
;
_exptl_crystal_density_diffrn 1.365
_exptl_crystal_description prism
_exptl_crystal_F_000 368
_refine_diff_density_max 0.176
_refine_diff_density_min -0.18
_refine_diff_density_rms 0.041
_refine_ls_extinction_method none
_refine_ls_goodness_of_fit_ref 1.095
_refine_ls_hydrogen_treatment refall
_refine_ls_matrix_type full
_refine_ls_number_parameters 308
_refine_ls_number_reflns 3296
_refine_ls_number_restraints 0
_refine_ls_restrained_S_all 1.095
_refine_ls_R_factor_all 0.0535
_refine_ls_R_factor_gt 0.0423
_refine_ls_shift/su_max 0.027
_refine_ls_shift/su_mean 0.002
_refine_ls_structure_factor_coef Fsqd
_refine_ls_weighting_details 'w=1/[\s^2^(Fo^2^)+(0.0836P)^2^] where P=(Fo^2^+2Fc^2^)/3'
_refine_ls_weighting_scheme calc
_refine_ls_wR_factor_gt 0.1228
_refine_ls_wR_factor_ref 0.1289
_reflns_Friedel_coverage 0
_reflns_number_gt 2651
_reflns_number_total 3296
_reflns_threshold_expression 'I > 2\s(I)'
_cod_data_source_file tmpq8kkat1s
_cod_data_source_block mu-37
_cod_database_code 4038959

loop_
_symmetry_equiv_pos_as_xyz
'x, y, z'
'-x, -y, -z'

loop_
_atom_site_label
_atom_site_type_symbol
_atom_site_fract_x
_atom_site_fract_y
_atom_site_fract_z
_atom_site_U_iso_or_equiv
_atom_site_adp_type
_atom_site_occupancy
_atom_site_site_symmetry_order
_atom_site_calc_flag
_atom_site_refinement_flags_posn
_atom_site_refinement_flags_adp
_atom_site_refinement_flags_occupancy
_atom_site_disorder_assembly
_atom_site_disorder_group
H1 H 1.046(2) 0.133(2) 0.1369(14) 0.048(4) Uiso 1 1 d . . . . .
H2 H 1.017(2) -0.125(2) 0.0608(16) 0.058(5) Uiso 1 1 d . . . . .
H3 H 0.872(2) -0.357(3) 0.1334(17) 0.068(5) Uiso 1 1 d . . . . .
H4 H 0.758(2) -0.324(2) 0.2842(15) 0.059(5) Uiso 1 1 d . . . . .
H5 H 0.596(2) -0.300(2) 0.3773(15) 0.054(5) Uiso 1 1 d . . . . .
H6 H 0.526(3) -0.264(3) 0.5448(18) 0.079(6) Uiso 1 1 d . . . . .
H7 H 0.650(2) -0.002(2) 0.6573(17) 0.068(5) Uiso 1 1 d . . . . .
H8 H 0.832(2) 0.223(2) 0.6013(16) 0.060(5) Uiso 1 1 d . . . . .
H9 H 0.730(2) 0.371(2) 0.3693(16) 0.056(5) Uiso 1 1 d . . . . .
H10 H 0.472(3) 0.404(3) 0.2854(18) 0.074(6) Uiso 1 1 d . . . . .
H11 H 0.325(2) 0.307(2) 0.0885(14) 0.053(4) Uiso 1 1 d . . . . .
H12 H 0.441(3) 0.173(3) -0.015(2) 0.081(6) Uiso 1 1 d . . . . .
H13 H 0.705(2) 0.126(2) 0.0789(16) 0.063(5) Uiso 1 1 d . . . . .
H14 H 1.201(3) 0.676(3) 0.095(2) 0.083(7) Uiso 1 1 d . . . . .
H15 H 1.351(3) 0.620(3) 0.113(2) 0.103(9) Uiso 1 1 d . . . . .
H16 H 1.379(3) 0.783(3) 0.1871(19) 0.085(7) Uiso 1 1 d . . . . .
C1 C 0.65487(18) 0.1854(2) 0.11994(12) 0.0439(4) Uani 1 1 d . . . . .
C2 C 0.50358(19) 0.2093(2) 0.06630(13) 0.0504(4) Uani 1 1 d . . . . .
C3 C 0.43417(17) 0.2891(2) 0.12541(13) 0.0466(4) Uani 1 1 d . . . . .
C4 C 0.51880(19) 0.3479(2) 0.23892(14) 0.0452(4) Uani 1 1 d . . . . .
C5 C 0.67177(17) 0.32573(17) 0.29284(12) 0.0386(3) Uani 1 1 d . . . . .
C6 C 0.74027(15) 0.24323(15) 0.23449(10) 0.0307(3) Uani 1 1 d . . . . .
C7 C 0.91235(15) 0.22125(15) 0.29447(10) 0.0310(3) Uani 1 1 d . . . . .
C8 C 1.06837(15) 0.37717(16) 0.30386(11) 0.0347(3) Uani 1 1 d . . . . .
C9 C 0.94005(15) 0.22919(16) 0.41871(10) 0.0325(3) Uani 1 1 d . . . . .
C10 C 0.82856(15) 0.09459(17) 0.45878(10) 0.0347(3) Uani 1 1 d . . . . .
C11 C 0.76265(16) -0.05907(17) 0.39164(11) 0.0361(3) Uani 1 1 d . . . . .
C12 C 0.65085(19) -0.1902(2) 0.42563(14) 0.0466(4) Uani 1 1 d . . . . .
C13 C 0.6090(2) -0.1689(2) 0.52265(15) 0.0534(4) Uani 1 1 d . . . . .
C14 C 0.6787(2) -0.0187(2) 0.58916(14) 0.0526(4) Uani 1 1 d . . . . .
C15 C 0.78765(18) 0.1146(2) 0.55730(12) 0.0431(4) Uani 1 1 d . . . . .
C16 C 0.82489(15) -0.07795(16) 0.29447(11) 0.0351(3) Uani 1 1 d . . . . .
C17 C 0.81284(19) -0.22935(19) 0.25031(13) 0.0449(4) Uani 1 1 d . . . . .
C18 C 0.8819(2) -0.2479(2) 0.16525(13) 0.0507(4) Uani 1 1 d . . . . .
C19 C 0.9697(2) -0.1136(2) 0.12460(12) 0.0483(4) Uani 1 1 d . . . . .
C20 C 0.98291(18) 0.03847(19) 0.16680(11) 0.0410(3) Uani 1 1 d . . . . .
C21 C 0.90963(15) 0.05806(16) 0.24966(10) 0.0328(3) Uani 1 1 d . . . . .
C22 C 1.11494(16) 0.45180(18) 0.20795(12) 0.0389(3) Uani 1 1 d . . . . .
C23 C 1.2999(3) 0.6760(3) 0.15268(19) 0.0641(5) Uani 1 1 d . . . . .
N1 N 1.14976(14) 0.45128(14) 0.40570(10) 0.0417(3) Uani 1 1 d . . . . .
N2 N 1.07086(14) 0.35525(14) 0.47971(9) 0.0406(3) Uani 1 1 d . . . . .
O1 O 1.04047(15) 0.38785(14) 0.11137(9) 0.0580(4) Uani 1 1 d . . . . .
O2 O 1.24629(13) 0.59562(14) 0.24104(9) 0.0545(3) Uani 1 1 d . . . . .

loop_
_atom_site_aniso_label
_atom_site_aniso_U_11
_atom_site_aniso_U_22
_atom_site_aniso_U_33
_atom_site_aniso_U_23
_atom_site_aniso_U_13
_atom_site_aniso_U_12
C1 0.0429(7) 0.0543(9) 0.0340(7) 0.0006(6) 0.0069(6) 0.0231(7)
C2 0.0423(7) 0.0650(10) 0.0353(8) 0.0024(7) 0.0005(6) 0.0205(7)
C3 0.0342(7) 0.0537(9) 0.0499(8) 0.0116(7) 0.0057(6) 0.0196(6)
C4 0.0426(7) 0.0494(8) 0.0497(8) 0.0066(7) 0.0139(6) 0.0253(7)
C5 0.0395(6) 0.0406(7) 0.0338(7) 0.0014(5) 0.0078(6) 0.0167(6)
C6 0.0286(5) 0.0297(6) 0.0305(6) 0.0058(5) 0.0071(5) 0.0092(5)
C7 0.0300(6) 0.0331(6) 0.0289(6) 0.0047(5) 0.0078(5) 0.0120(5)
C8 0.0284(5) 0.0356(7) 0.0380(7) 0.0062(5) 0.0064(5) 0.0130(5)
C9 0.0329(6) 0.0376(7) 0.0284(6) 0.0051(5) 0.0060(5) 0.0181(5)
C10 0.0316(6) 0.0431(7) 0.0296(6) 0.0092(5) 0.0061(5) 0.0167(5)
C11 0.0327(6) 0.0401(7) 0.0356(7) 0.0105(5) 0.0084(5) 0.0154(5)
C12 0.0416(7) 0.0435(8) 0.0539(9) 0.0175(7) 0.0141(6) 0.0148(6)
C13 0.0474(8) 0.0617(10) 0.0597(10) 0.0293(8) 0.0248(7) 0.0224(8)
C14 0.0508(8) 0.0791(12) 0.0436(8) 0.0266(8) 0.0228(7) 0.0349(8)
C15 0.0413(7) 0.0580(9) 0.0325(7) 0.0096(6) 0.0099(6) 0.0232(7)
C16 0.0329(6) 0.0362(7) 0.0334(6) 0.0045(5) 0.0046(5) 0.0146(5)
C17 0.0478(7) 0.0384(8) 0.0452(8) 0.0056(6) 0.0065(6) 0.0193(6)
C18 0.0606(9) 0.0484(9) 0.0423(8) -0.0020(7) 0.0034(7) 0.0311(8)
C19 0.0596(8) 0.0597(10) 0.0355(7) 0.0053(7) 0.0112(7) 0.0377(8)
C20 0.0452(7) 0.0486(8) 0.0335(7) 0.0075(6) 0.0123(6) 0.0230(6)
C21 0.0314(6) 0.0365(7) 0.0287(6) 0.0031(5) 0.0040(5) 0.0156(5)
C22 0.0316(6) 0.0407(7) 0.0447(8) 0.0103(6) 0.0104(6) 0.0151(5)
C23 0.0547(9) 0.0640(12) 0.0703(12) 0.0311(10) 0.0268(10) 0.0109(9)
N1 0.0372(5) 0.0384(6) 0.0401(6) 0.0043(5) 0.0050(5) 0.0097(5)
N2 0.0402(6) 0.0413(6) 0.0326(6) 0.0030(5) 0.0034(5) 0.0134(5)
O1 0.0640(7) 0.0545(7) 0.0421(6) 0.0124(5) 0.0137(5) 0.0094(6)
O2 0.0445(5) 0.0513(7) 0.0522(6) 0.0138(5) 0.0143(5) 0.0010(5)

loop_
_atom_type_symbol
_atom_type_description
_atom_type_scat_dispersion_real
_atom_type_scat_dispersion_imag
_atom_type_scat_source
C C 0.0033 0.0016 'International Tables Vol C Tables 4.2.6.8 and 6.1.1.4'
H H 0 0 'International Tables Vol C Tables 4.2.6.8 and 6.1.1.4'
N N 0.0061 0.0033 'International Tables Vol C Tables 4.2.6.8 and 6.1.1.4'
O O 0.0106 0.006 'International Tables Vol C Tables 4.2.6.8 and 6.1.1.4'

loop_
_geom_angle_atom_site_label_1
_geom_angle_atom_site_label_2
_geom_angle_atom_site_label_3
_geom_angle
_geom_angle_site_symmetry_1
_geom_angle_site_symmetry_3
_geom_angle_publ_flag
C2 C1 C6 120.44(15) . . ?
C2 C1 H13 121.6(11) . . ?
C6 C1 H13 117.9(11) . . ?
C3 C2 C1 120.55(14) . . ?
C3 C2 H12 116.1(14) . . ?
C1 C2 H12 123.3(14) . . ?
C2 C3 C4 119.38(14) . . ?
C2 C3 H11 121.9(11) . . ?
C4 C3 H11 118.7(11) . . ?
C3 C4 C5 120.24(16) . . ?
C3 C4 H10 122.3(12) . . ?
C5 C4 H10 117.4(12) . . ?
C6 C5 C4 120.66(13) . . ?
C6 C5 H9 120.5(12) . . ?
C4 C5 H9 118.8(12) . . ?
C5 C6 C1 118.71(13) . . ?
C5 C6 C7 120.47(11) . . ?
C1 C6 C7 120.79(13) . . ?
C9 C7 C8 96.30(10) . . ?
C9 C7 C21 107.30(11) . . ?
C8 C7 C21 120.34(11) . . ?
C9 C7 C6 110.88(11) . . ?
C8 C7 C6 108.79(10) . . ?
C21 C7 C6 112.00(9) . . ?
N1 C8 C22 121.28(11) . . ?
N1 C8 C7 112.61(11) . . ?
C22 C8 C7 125.72(11) . . ?
N2 C9 C10 126.42(12) . . ?
N2 C9 C7 114.08(11) . . ?
C10 C9 C7 119.38(11) . . ?
C15 C10 C11 121.15(12) . . ?
C15 C10 C9 122.75(13) . . ?
C11 C10 C9 116.09(12) . . ?
C12 C11 C10 117.67(13) . . ?
C12 C11 C16 122.82(14) . . ?
C10 C11 C16 119.31(11) . . ?
C13 C12 C11 120.80(16) . . ?
C13 C12 H5 119.5(10) . . ?
C11 C12 H5 119.7(10) . . ?
C14 C13 C12 120.82(14) . . ?
C14 C13 H6 119.5(13) . . ?
C12 C13 H6 119.7(13) . . ?
C13 C14 C15 120.06(15) . . ?
C13 C14 H7 121.6(12) . . ?
C15 C14 H7 118.3(12) . . ?
C14 C15 C10 119.45(16) . . ?
C14 C15 H8 121.1(11) . . ?
C10 C15 H8 119.4(11) . . ?
C17 C16 C21 118.23(13) . . ?
C17 C16 C11 120.55(12) . . ?
C21 C16 C11 121.05(13) . . ?
C18 C17 C16 121.56(14) . . ?
C18 C17 H4 120.4(12) . . ?
C16 C17 H4 117.9(12) . . ?
C19 C18 C17 119.80(16) . . ?
C19 C18 H3 119.1(11) . . ?
C17 C18 H3 121.0(11) . . ?
C18 C19 C20 119.77(15) . . ?
C18 C19 H2 120.8(11) . . ?
C20 C19 H2 119.3(11) . . ?
C21 C20 C19 121.00(13) . . ?
C21 C20 H1 120.2(11) . . ?
C19 C20 H1 118.8(11) . . ?
C20 C21 C16 119.57(13) . . ?
C20 C21 C7 122.96(11) . . ?
C16 C21 C7 117.45(11) . . ?
O1 C22 O2 124.06(12) . . ?
O1 C22 C8 123.46(12) . . ?
O2 C22 C8 112.48(12) . . ?
O2 C23 H14 111.0(13) . . ?
O2 C23 H15 113.0(16) . . ?
H14 C23 H15 103(2) . . ?
O2 C23 H16 106.4(14) . . ?
H14 C23 H16 111(2) . . ?
H15 C23 H16 112(2) . . ?
C8 N1 N2 109.17(10) . . ?
C9 N2 N1 107.73(10) . . ?
C22 O2 C23 115.87(14) . . ?

loop_
_geom_bond_atom_site_label_1
_geom_bond_atom_site_label_2
_geom_bond_distance
_geom_bond_site_symmetry_2
_geom_bond_publ_flag
C1 C2 1.387(2) . ?
C1 C6 1.3969(19) . ?
C1 H13 1.00(2) . ?
C2 C3 1.380(2) . ?
C2 H12 0.99(2) . ?
C3 C4 1.386(2) . ?
C3 H11 1.001(18) . ?
C4 C5 1.392(2) . ?
C4 H10 1.00(2) . ?
C5 C6 1.384(2) . ?
C5 H9 0.943(19) . ?
C6 C7 1.5506(17) . ?
C7 C9 1.5093(17) . ?
C7 C8 1.5226(16) . ?
C7 C21 1.5294(19) . ?
C8 N1 1.2867(18) . ?
C8 C22 1.4924(18) . ?
C9 N2 1.2855(16) . ?
C9 C10 1.4606(17) . ?
C10 C15 1.3954(19) . ?
C10 C11 1.409(2) . ?
C11 C12 1.4001(18) . ?
C11 C16 1.4842(19) . ?
C12 C13 1.384(2) . ?
C12 H5 1.004(19) . ?
C13 C14 1.378(3) . ?
C13 H6 1.01(2) . ?
C14 C15 1.387(2) . ?
C14 H7 0.97(2) . ?
C15 H8 0.98(2) . ?
C16 C17 1.396(2) . ?
C16 C21 1.4156(18) . ?
C17 C18 1.384(2) . ?
C17 H4 0.993(18) . ?
C18 C19 1.383(2) . ?
C18 H3 1.00(2) . ?
C19 C20 1.390(2) . ?
C19 H2 1.011(19) . ?
C20 C21 1.3877(19) . ?
C20 H1 0.985(16) . ?
C22 O1 1.2041(18) . ?
C22 O2 1.3237(17) . ?
C23 O2 1.449(2) . ?
C23 H14 0.95(2) . ?
C23 H15 0.98(3) . ?
C23 H16 0.95(2) . ?
N1 N2 1.4439(16) . ?
